data_2015431
loop_
_publ_author_name
'Nesterova, Oksana V.'
'Petrusenko, Svitlana R.'
'Dyakonenko, Viktoria V.'
'Shishkin, Oleg V.'
'Linert, Wolfgang'

_publ_section_title
;
 A three-dimensional framework of bis[tris(ethylenediamine)zinc]
 tetraiodocadmate diiodide assisted by N---H&#x00B7;&#x00B7;&#x00B7;I
 hydrogen bonds
;
_journal_coeditor_code GD3008
_journal_issue 7
_journal_name_full 'Acta Crystallographica Section C'
_journal_page_first m281
_journal_page_last m283
_journal_paper_doi 10.1107/S0108270106017720
_journal_volume 62
_journal_year 2006
_chemical_formula_iupac '[Zn (C2 H8 N2)3] [Cd I4] I2'
_chemical_formula_moiety '2C6 H24 N6 Zn 2+ , Cd I4 2- , 2I -'
_chemical_formula_sum 'C12 H48 Cd I6 N12 Zn2'
_chemical_formula_weight 1365.16
_chemical_name_systematic
;
bis[tris(ethylenediamine)zinc] tetraiodocadmate diiodide
;
_space_group_IT_number 122
_symmetry_cell_setting tetragonal
_symmetry_space_group_name_Hall 'I -4 2bw'
_symmetry_space_group_name_H-M 'I -4 2 d'
_atom_sites_solution_hydrogens difmap
_atom_sites_solution_primary direct
_atom_sites_solution_secondary difmap
_audit_creation_method SHELXL97
_cell_angle_alpha 90.00
_cell_angle_beta 90.00
_cell_angle_gamma 90.00
_cell_formula_units_Z 4
_cell_length_a 14.803(2)
_cell_length_b 14.803(2)
_cell_length_c 16.991(4)
_cell_measurement_reflns_used 24
_cell_measurement_temperature 294(2)
_cell_measurement_theta_max 14
_cell_measurement_theta_min 10
_cell_volume 3723.2(11)
_computing_cell_refinement P3
_computing_data_collection 'P3 (Siemens, 1989)'
_computing_data_reduction 'XDISK (Siemens, 1991)'
_computing_molecular_graphics 'XP (Siemens, 1991)'
_computing_publication_material SHELXL97
_computing_structure_refinement 'SHELXL97 (Sheldrick, 1997)'
_computing_structure_solution 'SHELXS97 (Sheldrick, 1990)'
_diffrn_ambient_temperature 294(2)
_diffrn_measured_fraction_theta_full 0.987
_diffrn_measured_fraction_theta_max 0.987
_diffrn_measurement_device_type 'Siemens P3/PC'
_diffrn_measurement_method \q/2\q
_diffrn_radiation_monochromator graphite
_diffrn_radiation_source 'fine-focus sealed tube'
_diffrn_radiation_type MoK\a
_diffrn_radiation_wavelength 0.71073
_diffrn_reflns_av_R_equivalents 0.0342
_diffrn_reflns_av_sigmaI/netI 0.0269
_diffrn_reflns_limit_h_max 17
_diffrn_reflns_limit_h_min 0
_diffrn_reflns_limit_k_max 17
_diffrn_reflns_limit_k_min 0
_diffrn_reflns_limit_l_max 20
_diffrn_reflns_limit_l_min 0
_diffrn_reflns_number 3556
_diffrn_reflns_theta_full 25.05
_diffrn_reflns_theta_max 25.05
_diffrn_reflns_theta_min 1.82
_diffrn_standards_decay_% 5
_diffrn_standards_interval_count 95
_diffrn_standards_number 2
_exptl_absorpt_coefficient_mu 6.842
_exptl_absorpt_correction_T_max 0.255
_exptl_absorpt_correction_T_min 0.127
_exptl_absorpt_correction_type psi-scan
_exptl_absorpt_process_details '(North <i>et al.</i>,  1968)'
_exptl_crystal_colour colourless
_exptl_crystal_density_diffrn 2.435
_exptl_crystal_density_method 'not measured'
_exptl_crystal_description block
_exptl_crystal_F_000 2520
_exptl_crystal_size_max 0.4
_exptl_crystal_size_mid 0.2
_exptl_crystal_size_min 0.2
_refine_diff_density_max 0.505
_refine_diff_density_min -0.622
_refine_ls_abs_structure_details 'Flack (1983), with how many Friedel pairs'
_refine_ls_abs_structure_Flack -0.07(7)
_refine_ls_extinction_method none
_refine_ls_goodness_of_fit_ref 1.072
_refine_ls_hydrogen_treatment constr
_refine_ls_matrix_type full
_refine_ls_number_parameters 76
_refine_ls_number_reflns 916
_refine_ls_number_restraints 0
_refine_ls_restrained_S_all 1.072
_refine_ls_R_factor_all 0.0357
_refine_ls_R_factor_gt 0.0272
_refine_ls_shift/su_max 0.000
_refine_ls_shift/su_mean 0.000
_refine_ls_structure_factor_coef Fsqd
_refine_ls_weighting_details 'calc w = 1/[\s^2^(Fo^2^)+(0.0332P)^2^+14.3589P] where P=(Fo^2^+2Fc^2^)/3'
_refine_ls_weighting_scheme calc
_refine_ls_wR_factor_gt 0.0607
_refine_ls_wR_factor_ref 0.0619
_reflns_number_gt 825
_reflns_number_total 916
_reflns_threshold_expression I>2\s(I)
_cod_data_source_file gd3008.cif
_cod_data_source_block I
_cod_database_code 2015431
_cod_database_fobs_code 2015431

loop_
_symmetry_equiv_pos_as_xyz
'x, y, z'
'-x, -y, z'
'y, -x, -z'
'-y, x, -z'
'-x+1/2, y, -z+3/4'
'x+1/2, -y, -z+3/4'
'-y+1/2, -x, z+3/4'
'y+1/2, x, z+3/4'
'x+1/2, y+1/2, z+1/2'
'-x+1/2, -y+1/2, z+1/2'
'y+1/2, -x+1/2, -z+1/2'
'-y+1/2, x+1/2, -z+1/2'
'-x+1, y+1/2, -z+5/4'
'x+1, -y+1/2, -z+5/4'
'-y+1, -x+1/2, z+5/4'
'y+1, x+1/2, z+5/4'

loop_
_atom_site_type_symbol
_atom_site_label
_atom_site_fract_x
_atom_site_fract_y
_atom_site_fract_z
_atom_site_U_iso_or_equiv
_atom_site_adp_type
_atom_site_calc_flag
_atom_site_refinement_flags
_atom_site_occupancy
Cd Cd1 0.0000 0.0000 0.0000 0.0372(3) Uani d S 1
I I1 0.13938(4) -0.06598(5) 0.09476(4) 0.04409(19) Uani d . 1
Zn Zn1 -0.28000(9) -0.2500 0.1250 0.0302(3) Uani d S 1
N N2 -0.3762(5) -0.3284(5) 0.0570(4) 0.0388(19) Uani d . 1
H H2C -0.4313 -0.3029 0.0600 0.047 Uiso calc R 1
H H2D -0.3594 -0.3295 0.0061 0.047 Uiso calc R 1
N N3 -0.2971(5) -0.1311(6) 0.0459(4) 0.0417(19) Uani d . 1
H H3C -0.2479 -0.0955 0.0479 0.050 Uiso calc R 1
H H3D -0.3051 -0.1493 -0.0041 0.050 Uiso calc R 1
N N1 -0.1666(5) -0.3072(6) 0.0593(5) 0.041(2) Uani d . 1
H H1C -0.1758 -0.3666 0.0509 0.050 Uiso calc R 1
H H1D -0.1615 -0.2797 0.0123 0.050 Uiso calc R 1
C C2 -0.3795(8) -0.4211(7) 0.0882(7) 0.056(3) Uani d . 1
H H2A -0.3286 -0.4554 0.0685 0.068 Uiso calc R 1
H H2B -0.4346 -0.4505 0.0710 0.068 Uiso calc R 1
I I2 -0.2500 -0.39531(6) -0.1250 0.0500(3) Uani d S 1
C C3 -0.3767(8) -0.0817(8) 0.0736(6) 0.055(3) Uani d . 1
H H3A -0.4309 -0.1107 0.0539 0.067 Uiso calc R 1
H H3B -0.3752 -0.0205 0.0532 0.067 Uiso calc R 1
C C1 -0.0838(6) -0.2937(7) 0.1056(6) 0.043(2) Uani d . 1
H H1A -0.0790 -0.3410 0.1449 0.051 Uiso calc R 1
H H1B -0.0317 -0.2980 0.0712 0.051 Uiso calc R 1

loop_
_atom_site_aniso_label
_atom_site_aniso_U_11
_atom_site_aniso_U_22
_atom_site_aniso_U_33
_atom_site_aniso_U_12
_atom_site_aniso_U_13
_atom_site_aniso_U_23
Cd1 0.0359(4) 0.0359(4) 0.0398(7) 0.000 0.000 0.000
I1 0.0394(3) 0.0501(4) 0.0428(3) 0.0006(3) -0.0038(3) 0.0087(3)
Zn1 0.0251(7) 0.0391(8) 0.0263(6) 0.000 0.000 -0.0046(6)
N2 0.032(4) 0.056(5) 0.028(4) 0.000(4) 0.004(3) -0.013(4)
N3 0.042(4) 0.051(5) 0.032(4) -0.005(4) -0.007(4) 0.004(4)
N1 0.033(4) 0.055(5) 0.036(4) -0.006(4) 0.012(3) -0.012(4)
C2 0.046(6) 0.054(7) 0.069(7) -0.012(5) 0.003(6) -0.009(6)
I2 0.0875(8) 0.0365(5) 0.0261(4) 0.000 0.0032(5) 0.000
C3 0.054(7) 0.068(8) 0.044(6) 0.008(6) -0.002(5) 0.010(5)
C1 0.034(5) 0.061(6) 0.033(5) 0.016(4) -0.003(4) -0.005(5)

loop_
_atom_type_symbol
_atom_type_description
_atom_type_scat_dispersion_real
_atom_type_scat_dispersion_imag
_atom_type_scat_source
C C 0.0033 0.0016 'International Tables Vol C Tables 4.2.6.8 and 6.1.1.4'
H H 0.0000 0.0000 'International Tables Vol C Tables 4.2.6.8 and 6.1.1.4'
N N 0.0061 0.0033 'International Tables Vol C Tables 4.2.6.8 and 6.1.1.4'
Zn Zn 0.2839 1.4301 'International Tables Vol C Tables 4.2.6.8 and 6.1.1.4'
Cd Cd -0.8075 1.2024 'International Tables Vol C Tables 4.2.6.8 and 6.1.1.4'
I I -0.4742 1.8119 'International Tables Vol C Tables 4.2.6.8 and 6.1.1.4'

loop_
_geom_angle_atom_site_label_1
_geom_angle_atom_site_label_2
_geom_angle_atom_site_label_3
_geom_angle_site_symmetry_1
_geom_angle_site_symmetry_3
_geom_angle
_geom_angle_publ_flag
I1 Cd1 I1 3 . 109.40(2) y
I1 Cd1 I1 3 2 109.40(2) ?
I1 Cd1 I1 . 2 109.61(3) y
I1 Cd1 I1 3 4 109.61(3) ?
I1 Cd1 I1 . 4 109.40(2) ?
I1 Cd1 I1 2 4 109.40(2) ?
N2 Zn1 N2 . 14_444 98.0(4) y
N2 Zn1 N1 . 14_444 169.3(3) y
N2 Zn1 N1 14_444 14_444 91.4(3) ?
N2 Zn1 N1 . . 91.4(3) y
N2 Zn1 N1 14_444 . 169.3(3) ?
N1 Zn1 N1 14_444 . 79.7(4) y
N2 Zn1 N3 . 14_444 79.9(3) y
N2 Zn1 N3 14_444 14_444 91.5(3) ?
N1 Zn1 N3 14_444 14_444 94.9(3) ?
N1 Zn1 N3 . 14_444 95.1(3) y
N2 Zn1 N3 . . 91.5(3) y
N2 Zn1 N3 14_444 . 79.9(3) ?
N1 Zn1 N3 14_444 . 95.1(3) ?
N1 Zn1 N3 . . 94.9(3) y
N3 Zn1 N3 14_444 . 166.9(4) y
C2 N2 Zn1 . . 109.2(6) ?
C2 N2 H2C . . 109.8 ?
Zn1 N2 H2C . . 109.8 ?
C2 N2 H2D . . 109.8 ?
Zn1 N2 H2D . . 109.8 ?
H2C N2 H2D . . 108.3 ?
C3 N3 Zn1 . . 107.0(6) ?
C3 N3 H3C . . 110.3 ?
Zn1 N3 H3C . . 110.3 ?
C3 N3 H3D . . 110.3 ?
Zn1 N3 H3D . . 110.3 ?
H3C N3 H3D . . 108.6 ?
C1 N1 Zn1 . . 108.3(5) ?
C1 N1 H1C . . 110.0 ?
Zn1 N1 H1C . . 110.0 ?
C1 N1 H1D . . 110.0 ?
Zn1 N1 H1D . . 110.0 ?
H1C N1 H1D . . 108.4 ?
N2 C2 C3 . 14_444 109.6(9) ?
N2 C2 H2A . . 109.8 ?
C3 C2 H2A 14_444 . 109.8 ?
N2 C2 H2B . . 109.8 ?
C3 C2 H2B 14_444 . 109.8 ?
H2A C2 H2B . . 108.2 ?
N3 C3 C2 . 14_444 110.9(9) ?
N3 C3 H3A . . 109.5 ?
C2 C3 H3A 14_444 . 109.5 ?
N3 C3 H3B . . 109.5 ?
C2 C3 H3B 14_444 . 109.5 ?
H3A C3 H3B . . 108.0 ?
C1 C1 N1 14_444 . 111.4(7) ?
C1 C1 H1A 14_444 . 109.4 ?
N1 C1 H1A . . 109.4 ?
C1 C1 H1B 14_444 . 109.4 ?
N1 C1 H1B . . 109.4 ?
H1A C1 H1B . . 108.0 ?

loop_
_geom_bond_atom_site_label_1
_geom_bond_atom_site_label_2
_geom_bond_site_symmetry_2
_geom_bond_distance
_geom_bond_publ_flag
Cd1 I1 . 2.7934(9) y
Zn1 N2 . 2.171(8) y
Zn1 N1 . 2.186(7) y
Zn1 N3 . 2.229(8) y
N2 C2 . 1.472(13) ?
N2 H2C . 0.9000 ?
N2 H2D . 0.9000 ?
N3 C3 . 1.464(13) ?
N3 H3C . 0.9000 ?
N3 H3D . 0.9000 ?
N1 C1 . 1.470(12) ?
N1 H1C . 0.9000 ?
N1 H1D . 0.9000 ?
C2 C3 14_444 1.499(15) ?
C2 H2A . 0.9700 ?
C2 H2B . 0.9700 ?
I2 I2 1 0.0000 ?
C3 C2 14_444 1.499(15) ?
C3 H3A . 0.9700 ?
C3 H3B . 0.9700 ?
C1 C1 14_444 1.45(2) ?
C1 H1A . 0.9700 ?
C1 H1B . 0.9700 ?

loop_
_geom_hbond_atom_site_label_D
_geom_hbond_atom_site_label_H
_geom_hbond_atom_site_label_A
_geom_hbond_site_symmetry_A
_geom_hbond_distance_DH
_geom_hbond_distance_HA
_geom_hbond_distance_DA
_geom_hbond_angle_DHA
_geom_hbond_publ_flag
N2 H2C I2 4_455 0.90 2.90 3.758(8) 159.5 yes
N2 H2D I2 . 0.90 2.92 3.746(7) 153.1 yes
N1 H1D I1 3_555 0.90 3.09 3.904(9) 149.6 yes
N3 H3C I1 2_555 0.90 2.99 3.827(8) 156.0 yes

loop_
_geom_torsion_atom_site_label_1
_geom_torsion_atom_site_label_2
_geom_torsion_atom_site_label_3
_geom_torsion_atom_site_label_4
_geom_torsion_site_symmetry_1
_geom_torsion_site_symmetry_4
_geom_torsion
N2 Zn1 N2 C2 14_444 . -104.8(7)
N1 Zn1 N2 C2 14_444 . 46.6(19)
N1 Zn1 N2 C2 . . 80.3(7)
N3 Zn1 N2 C2 14_444 . -14.6(6)
N3 Zn1 N2 C2 . . 175.2(6)
N2 Zn1 N3 C3 . . 84.1(7)
N2 Zn1 N3 C3 14_444 . -13.7(7)
N1 Zn1 N3 C3 14_444 . -104.2(7)
N1 Zn1 N3 C3 . . 175.7(7)
N3 Zn1 N3 C3 14_444 . 35.7(15)
N2 Zn1 N1 C1 . . -160.9(7)
N2 Zn1 N1 C1 14_444 . 47(2)
N1 Zn1 N1 C1 14_444 . 13.1(5)
N3 Zn1 N1 C1 14_444 . -81.0(7)
N3 Zn1 N1 C1 . . 107.4(7)
Zn1 N2 C2 C3 . 14_444 40.7(11)
Zn1 N3 C3 C2 . 14_444 40.2(11)
Zn1 N1 C1 C1 . 14_444 -38.6(11)
